data_4342551
loop_
_publ_author_name
'Nordheider, Andreas'
'H\"ull, Katharina'
'Prentis, Joanna K. D.'
'Athukorala Arachchige, Kasun S.'
'Slawin, Alexandra M. Z.'
'Woollins, J. Derek'
'Chivers, Tristram'

_publ_section_title
;
 [In Process Citation].
;
_journal_issue 6
_journal_name_full 'Inorganic chemistry'
_journal_page_first 3043
_journal_page_last 3054
_journal_paper_doi 10.1021/acs.inorgchem.5b00161
_journal_volume 54
_journal_year 2015
_chemical_absolute_configuration unk
_chemical_formula_moiety 'C32 H73 In N8 P4 Te3'
_chemical_formula_sum 'C32 H73 In N8 P4 Te3'
_chemical_formula_weight 1191.50
_space_group_IT_number 4
_symmetry_cell_setting monoclinic
_symmetry_Int_Tables_number 4
_symmetry_space_group_name_Hall 'P 2yb'
_symmetry_space_group_name_H-M 'P 1 21 1'
_atom_sites_solution_hydrogens geom
_atom_sites_solution_primary direct
_atom_sites_solution_secondary difmap
_cell_angle_alpha 90.0000
_cell_angle_beta 99.789(4)
_cell_angle_gamma 90.0000
_cell_formula_units_Z 2
_cell_length_a 10.439(2)
_cell_length_b 13.630(2)
_cell_length_c 17.005(3)
_cell_measurement_reflns_used 7700
_cell_measurement_temperature 93
_cell_measurement_theta_max 25.35
_cell_measurement_theta_min 1.93
_cell_volume 2384.3(7)
_computing_cell_refinement 'CrystalClear-SM Expert 2.1 b29'
_computing_data_collection 'CrystalClear-SM Expert 2.1 b29 (Rigaku, 2013)'
_computing_data_reduction 'CrystalClear-SM Expert 2.1 b29'
_computing_molecular_graphics 'CrystalStructure 4.1'
_computing_publication_material 'CrystalStructure 4.1 (Rigaku, 2013)'
_computing_structure_refinement 'SHELXL-2013 (Sheldrick, 2013)'
_computing_structure_solution 'DIRDIF99-PATTY (Gould, et al., 1999)'
_diffrn_ambient_temperature 93
_diffrn_detector_area_resol_mean 5.811
_diffrn_measured_fraction_theta_full 0.999
_diffrn_measured_fraction_theta_max 0.998
_diffrn_measurement_device_type 'Rigaku XtaLAB P200'
_diffrn_measurement_method \w
_diffrn_radiation_type 'Mo K\a'
_diffrn_radiation_wavelength 0.71075
_diffrn_reflns_av_R_equivalents 0.0463
_diffrn_reflns_Laue_measured_fraction_full 0.999
_diffrn_reflns_Laue_measured_fraction_max 0.998
_diffrn_reflns_limit_h_max 12
_diffrn_reflns_limit_h_min -12
_diffrn_reflns_limit_k_max 16
_diffrn_reflns_limit_k_min -16
_diffrn_reflns_limit_l_max 20
_diffrn_reflns_limit_l_min -20
_diffrn_reflns_number 32486
_diffrn_reflns_point_group_measured_fraction_full 0.971
_diffrn_reflns_point_group_measured_fraction_max 0.969
_diffrn_reflns_theta_full 25.000
_diffrn_reflns_theta_max 25.377
_diffrn_reflns_theta_min 1.926
_diffrn_standards_number 0
_exptl_absorpt_coefficient_mu 2.459
_exptl_absorpt_correction_T_max 0.954
_exptl_absorpt_correction_T_min 0.683
_exptl_absorpt_correction_type multi-scan
_exptl_absorpt_process_details 'REQAB (Rigaku, 1998)'
_exptl_crystal_colour yellow
_exptl_crystal_density_diffrn 1.659
_exptl_crystal_density_method 'not measured'
_exptl_crystal_description platelet
_exptl_crystal_F_000 1172.00
_exptl_crystal_size_max 0.10
_exptl_crystal_size_mid 0.10
_exptl_crystal_size_min 0.01
_refine_diff_density_max 0.49
_refine_diff_density_min -0.38
_refine_ls_abs_structure_details
;
 Flack x determined using 2501 quotients [(I+)-(I-)]/[(I+)+(I-)]
 (Parsons and Flack (2004), Acta Cryst. A60, s61).
;
_refine_ls_abs_structure_Flack 0.46(3)
_refine_ls_extinction_method none
_refine_ls_goodness_of_fit_ref 0.418
_refine_ls_hydrogen_treatment constr
_refine_ls_number_parameters 433
_refine_ls_number_reflns 8507
_refine_ls_number_restraints 49
_refine_ls_R_factor_gt 0.0204
_refine_ls_shift/su_max 0.002
_refine_ls_structure_factor_coef Fsqd
_refine_ls_weighting_details 'w = 1/[\s^2^(Fo^2^)+(0.0000P)^2^+0.0000P] where P=(Fo^2^+2Fc^2^)/3'
_refine_ls_weighting_scheme calc
_refine_ls_wR_factor_ref 0.0505
_reflns_number_gt 6484
_reflns_number_total 8507
_reflns_threshold_expression F^2^>2.0\s(F^2^)
_cod_data_source_file combined.cif
_cod_data_source_block 9
_cod_depositor_comments 'Adding full bibliography for 4342550--4342557.cif.'
_cod_original_cell_volume 2384.5(7)
_cod_database_code 4342551

loop_
_symmetry_equiv_pos_site_id
_symmetry_equiv_pos_as_xyz
1 +X,+Y,+Z
2 -X,1/2+Y,-Z

loop_
_atom_site_label
_atom_site_type_symbol
_atom_site_fract_x
_atom_site_fract_y
_atom_site_fract_z
_atom_site_U_iso_or_equiv
_atom_site_adp_type
_atom_site_occupancy
_atom_site_site_symmetry_multiplicity
_atom_site_site_symmetry_order
_atom_site_calc_flag
_atom_site_refinement_flags
Te1 Te 0.16665(8) 0.50029(2) 0.17706(5) 0.0217(2) Uani 1 2 0 d .
Te2 Te 0.16701(8) 0.16156(2) 0.17698(5) 0.0212(2) Uani 1 2 0 d .
Te3 Te 0.45183(2) 0.33082(12) 0.04500(2) 0.02118(7) Uani 1 2 0 d .
In1 In 0.21646(3) 0.33074(13) 0.10264(2) 0.01757(7) Uani 1 2 0 d .
P1 P 0.2114(3) 0.4251(3) 0.3121(2) 0.0168(8) Uani 1 2 0 d .
P2 P 0.2128(3) 0.2380(2) 0.3124(2) 0.0153(8) Uani 1 2 0 d .
P3 P 0.27301(10) 0.3327(4) -0.06904(6) 0.0159(2) Uani 1 2 0 d .
P4 P 0.34029(10) 0.3311(4) -0.20669(6) 0.0165(2) Uani 1 2 0 d .
N1 N 0.2402(9) 0.4971(9) 0.3842(7) 0.032(3) Uani 1 2 0 d .
N2 N 0.2362(9) 0.1643(9) 0.3787(6) 0.025(3) Uani 1 2 0 d .
N3 N 0.3189(3) 0.3321(13) 0.30937(19) 0.0138(7) Uani 1 2 0 d .
N4 N 0.1064(3) 0.3347(12) 0.3174(2) 0.0166(9) Uani 1 2 0 d .
N5 N 0.1476(3) 0.3327(13) -0.0254(2) 0.0203(8) Uani 1 2 0 d .
N6 N 0.2245(3) 0.3327(12) -0.2861(2) 0.0211(8) Uani 1 2 0 d .
N7 N 0.2854(9) 0.4135(8) -0.1391(6) 0.016(2) Uani 1 2 0 d .
N8 N 0.2898(9) 0.2485(7) -0.1392(6) 0.015(2) Uani 1 2 0 d .
C1 C 0.2373(7) 0.5952(6) 0.4032(5) 0.0233(19) Uani 1 2 0 d .
C2 C 0.1084(7) 0.6428(5) 0.3697(5) 0.045(2) Uani 1 2 0 d .
C3 C 0.2651(8) 0.6094(6) 0.4925(5) 0.0425(17) Uani 1 2 0 d .
C4 C 0.3638(17) 0.6449(10) 0.3722(10) 0.070(5) Uani 1 2 0 d .
C5 C 0.2464(7) 0.0496(5) 0.3863(5) 0.0179(17) Uani 1 2 0 d .
C6 C 0.2109(7) 0.0262(5) 0.4675(4) 0.0304(16) Uani 1 2 0 d .
C7 C 0.3676(12) 0.0119(10) 0.3800(8) 0.048(4) Uani 1 2 0 d .
C8 C 0.1552(7) -0.0105(5) 0.3216(4) 0.0310(16) Uani 1 2 0 d .
C9 C 0.4637(4) 0.3266(11) 0.3294(2) 0.0136(10) Uani 1 2 0 d .
C10 C 0.5162(11) 0.4232(8) 0.2949(7) 0.017(2) Uani 1 2 0 d .
C11 C 0.5050(4) 0.3283(14) 0.4198(3) 0.0232(13) Uani 1 2 0 d .
C12 C 0.5142(10) 0.2411(9) 0.2915(8) 0.023(2) Uani 1 2 0 d .
C13 C -0.0376(4) 0.3324(16) 0.3166(3) 0.0246(11) Uani 1 2 0 d .
C14 C -0.0736(8) 0.2522(5) 0.3630(5) 0.0238(16) Uani 1 2 0 d .
C15 C -0.0678(7) 0.4336(5) 0.3591(5) 0.0195(15) Uani 1 2 0 d .
C16 C -0.1129(4) 0.3276(17) 0.2311(3) 0.0281(14) Uani 1 2 0 d .
C17 C 0.0051(4) 0.3344(14) -0.0635(3) 0.0228(13) Uani 1 2 0 d .
C18 C -0.0637(11) 0.4207(9) -0.0344(8) 0.030(3) Uani 1 2 0 d .
C19 C -0.0517(12) 0.2388(11) -0.0357(10) 0.052(5) Uani 1 2 0 d .
C20 C -0.0146(5) 0.319(2) -0.1543(3) 0.066(4) Uani 1 2 0 d .
C21 C 0.2433(4) 0.3355(14) -0.3708(3) 0.0156(12) Uani 1 2 0 d .
C22 C 0.1268(6) 0.3882(5) -0.4153(4) 0.0301(15) Uani 1 2 0 d .
C23 C 0.2453(6) 0.2285(5) -0.4087(4) 0.0293(15) Uani 1 2 0 d .
C24 C 0.3686(6) 0.3835(4) -0.3762(4) 0.0259(14) Uani 1 2 0 d .
C25 C 0.3230(12) 0.5233(8) -0.1339(7) 0.018(3) Uani 1 2 0 d .
C26 C 0.2696(11) 0.5631(10) -0.0647(7) 0.028(3) Uani 1 2 0 d .
C27 C 0.2582(12) 0.5666(9) -0.2091(8) 0.027(3) Uani 1 2 0 d .
C28 C 0.4679(11) 0.5372(8) -0.1250(8) 0.033(3) Uani 1 2 0 d .
C29 C 0.3191(10) 0.1456(9) -0.1318(7) 0.019(3) Uani 1 2 0 d .
C30 C 0.2694(11) 0.0945(9) -0.0599(7) 0.023(3) Uani 1 2 0 d .
C31 C 0.2510(11) 0.0886(9) -0.2096(7) 0.023(3) Uani 1 2 0 d .
C32 C 0.4688(9) 0.1319(9) -0.1214(7) 0.022(3) Uani 1 2 0 d .
H2A H 0.03969 0.61421 0.39528 0.0543 Uiso 1 2 0 calc R
H2B H 0.08834 0.63139 0.31204 0.0543 Uiso 1 2 0 calc R
H2C H 0.11372 0.71348 0.3802 0.0543 Uiso 1 2 0 calc R
H3A H 0.34773 0.57773 0.51452 0.0509 Uiso 1 2 0 calc R
H3B H 0.195 0.58012 0.51634 0.0509 Uiso 1 2 0 calc R
H3C H 0.27076 0.67973 0.50474 0.0509 Uiso 1 2 0 calc R
H4A H 0.35864 0.63221 0.31499 0.0835 Uiso 1 2 0 calc R
H4B H 0.44395 0.61611 0.40153 0.0835 Uiso 1 2 0 calc R
H4C H 0.36408 0.71581 0.38155 0.0835 Uiso 1 2 0 calc R
H6A H 0.27626 0.05442 0.50958 0.0365 Uiso 1 2 0 calc R
H6B H 0.20811 -0.04514 0.47439 0.0365 Uiso 1 2 0 calc R
H6C H 0.12548 0.05415 0.47069 0.0365 Uiso 1 2 0 calc R
H6 H 0.14375 0.33177 -0.2774 0.0253 Uiso 1 2 0 calc R
H7A H 0.36603 -0.05974 0.38499 0.0571 Uiso 1 2 0 calc R
H7B H 0.43308 0.03911 0.42254 0.0571 Uiso 1 2 0 calc R
H7C H 0.3894 0.02956 0.32799 0.0571 Uiso 1 2 0 calc R
H8A H 0.16994 -0.08076 0.33143 0.0372 Uiso 1 2 0 calc R
H8B H 0.17376 0.00622 0.26866 0.0372 Uiso 1 2 0 calc R
H8C H 0.06436 0.00534 0.32414 0.0372 Uiso 1 2 0 calc R
H10A H 0.61107 0.42571 0.30984 0.0201 Uiso 1 2 0 calc R
H10B H 0.47787 0.48044 0.31689 0.0201 Uiso 1 2 0 calc R
H10C H 0.49235 0.42331 0.23666 0.0201 Uiso 1 2 0 calc R
H11A H 0.59902 0.33888 0.43305 0.0278 Uiso 1 2 0 calc R
H11B H 0.48276 0.26554 0.44223 0.0278 Uiso 1 2 0 calc R
H11C H 0.45959 0.3816 0.44237 0.0278 Uiso 1 2 0 calc R
H12A H 0.48335 0.24333 0.23378 0.0270 Uiso 1 2 0 calc R
H12B H 0.48327 0.18069 0.31337 0.0270 Uiso 1 2 0 calc R
H12C H 0.60939 0.24229 0.30209 0.0270 Uiso 1 2 0 calc R
H14A H -0.02865 0.25844 0.41822 0.0285 Uiso 1 2 0 calc R
H14B H -0.04888 0.19014 0.34055 0.0285 Uiso 1 2 0 calc R
H14C H -0.16774 0.25321 0.36176 0.0285 Uiso 1 2 0 calc R
H15A H -0.01503 0.43693 0.41254 0.0234 Uiso 1 2 0 calc R
H15B H -0.16018 0.43599 0.36355 0.0234 Uiso 1 2 0 calc R
H15C H -0.0467 0.48922 0.32718 0.0234 Uiso 1 2 0 calc R
H16A H -0.20646 0.32799 0.23217 0.0337 Uiso 1 2 0 calc R
H16B H -0.08995 0.2672 0.20541 0.0337 Uiso 1 2 0 calc R
H16C H -0.09048 0.38448 0.20087 0.0337 Uiso 1 2 0 calc R
H18A H -0.02266 0.48164 -0.04788 0.0360 Uiso 1 2 0 calc R
H18B H -0.05808 0.41629 0.02361 0.0360 Uiso 1 2 0 calc R
H18C H -0.15522 0.42024 -0.05997 0.0360 Uiso 1 2 0 calc R
H19A H -0.14482 0.23554 -0.05728 0.0627 Uiso 1 2 0 calc R
H19B H -0.03895 0.23755 0.02271 0.0627 Uiso 1 2 0 calc R
H19C H -0.00749 0.18245 -0.0549 0.0627 Uiso 1 2 0 calc R
H20A H -0.10529 0.33339 -0.17745 0.0788 Uiso 1 2 0 calc R
H20B H 0.00599 0.25134 -0.166 0.0788 Uiso 1 2 0 calc R
H20C H 0.04279 0.36383 -0.17738 0.0788 Uiso 1 2 0 calc R
H22A H 0.12181 0.45407 -0.39286 0.0361 Uiso 1 2 0 calc R
H22B H 0.04778 0.35153 -0.41037 0.0361 Uiso 1 2 0 calc R
H22C H 0.13462 0.3935 -0.47177 0.0361 Uiso 1 2 0 calc R
H23A H 0.16254 0.19548 -0.40657 0.0351 Uiso 1 2 0 calc R
H23B H 0.31668 0.19039 -0.37845 0.0351 Uiso 1 2 0 calc R
H23C H 0.25772 0.23404 -0.46435 0.0351 Uiso 1 2 0 calc R
H24A H 0.43985 0.34596 -0.34522 0.0310 Uiso 1 2 0 calc R
H24B H 0.36869 0.45033 -0.35494 0.0310 Uiso 1 2 0 calc R
H24C H 0.38018 0.38606 -0.4322 0.0310 Uiso 1 2 0 calc R
H26A H 0.30896 0.5285 -0.01604 0.0336 Uiso 1 2 0 calc R
H26B H 0.17519 0.55375 -0.07356 0.0336 Uiso 1 2 0 calc R
H26C H 0.28959 0.63324 -0.05894 0.0336 Uiso 1 2 0 calc R
H27A H 0.27159 0.63776 -0.20752 0.0323 Uiso 1 2 0 calc R
H27B H 0.16494 0.55234 -0.21644 0.0323 Uiso 1 2 0 calc R
H27C H 0.29484 0.5386 -0.25348 0.0323 Uiso 1 2 0 calc R
H28A H 0.49831 0.51207 -0.17261 0.0393 Uiso 1 2 0 calc R
H28B H 0.51107 0.50147 -0.07787 0.0393 Uiso 1 2 0 calc R
H28C H 0.48868 0.60722 -0.11878 0.0393 Uiso 1 2 0 calc R
H30A H 0.28876 0.0242 -0.06023 0.0276 Uiso 1 2 0 calc R
H30B H 0.17529 0.104 -0.06485 0.0276 Uiso 1 2 0 calc R
H30C H 0.31308 0.12349 -0.00967 0.0276 Uiso 1 2 0 calc R
H31A H 0.27849 0.01979 -0.20619 0.0274 Uiso 1 2 0 calc R
H31B H 0.27629 0.11883 -0.25695 0.0274 Uiso 1 2 0 calc R
H31C H 0.15638 0.09221 -0.21343 0.0274 Uiso 1 2 0 calc R
H32A H 0.5014 0.16362 -0.16585 0.0268 Uiso 1 2 0 calc R
H32B H 0.48942 0.0617 -0.12094 0.0268 Uiso 1 2 0 calc R
H32C H 0.51014 0.16164 -0.07099 0.0268 Uiso 1 2 0 calc R

loop_
_atom_site_aniso_label
_atom_site_aniso_U_11
_atom_site_aniso_U_22
_atom_site_aniso_U_33
_atom_site_aniso_U_12
_atom_site_aniso_U_13
_atom_site_aniso_U_23
Te1 0.0213(4) 0.0141(4) 0.0278(6) 0.0001(4) -0.0012(4) 0.0028(4)
Te2 0.0218(4) 0.0140(4) 0.0260(5) -0.0009(4) -0.0011(4) -0.0063(4)
Te3 0.01390(13) 0.03744(17) 0.01175(15) 0.0007(7) 0.00092(10) 0.0005(7)
In1 0.01685(14) 0.02644(16) 0.00987(16) 0.0008(7) 0.00354(11) 0.0000(7)
P1 0.0138(15) 0.0209(17) 0.0161(18) 0.0028(14) 0.0036(13) -0.0041(15)
P2 0.0077(14) 0.0215(17) 0.0160(18) -0.0018(13) -0.0001(13) 0.0088(15)
P3 0.0132(5) 0.0252(6) 0.0090(5) -0.000(2) 0.0016(4) -0.002(2)
P4 0.0147(5) 0.0241(6) 0.0112(6) 0.004(2) 0.0033(4) 0.004(3)
N1 0.019(5) 0.039(6) 0.036(6) -0.000(5) 0.001(4) -0.024(5)
N2 0.017(5) 0.037(6) 0.019(5) -0.012(5) -0.005(4) 0.013(5)
N3 0.0119(11) 0.0149(12) 0.0151(12) 0.0005(14) 0.0037(9) 0.0000(14)
N4 0.0102(16) 0.026(2) 0.0137(19) 0.004(6) 0.0021(13) -0.001(6)
N5 0.0135(17) 0.037(2) 0.0106(19) 0.004(7) 0.0024(13) -0.001(8)
N6 0.0121(16) 0.043(2) 0.0096(19) -0.001(8) 0.0053(13) -0.000(9)
N7 0.015(5) 0.025(6) 0.009(5) 0.002(4) 0.005(4) -0.003(4)
N8 0.016(5) 0.021(5) 0.008(5) 0.003(4) 0.001(4) -0.003(4)
C1 0.023(2) 0.024(2) 0.023(2) -0.0000(13) 0.0040(13) -0.0016(13)
C2 0.030(4) 0.021(4) 0.078(6) 0.009(3) -0.010(4) -0.023(4)
C3 0.0430(18) 0.0421(18) 0.0423(18) -0.0003(7) 0.0073(7) -0.0007(7)
C4 0.141(14) 0.011(6) 0.064(10) 0.001(7) 0.040(9) -0.011(6)
C5 0.019(2) 0.018(2) 0.018(2) -0.0005(13) 0.0035(13) 0.0033(13)
C6 0.039(4) 0.025(4) 0.028(4) 0.003(3) 0.009(3) 0.011(3)
C7 0.066(7) 0.034(7) 0.059(8) -0.004(6) 0.056(6) -0.005(6)
C8 0.045(4) 0.021(4) 0.025(4) -0.004(3) 0.003(3) 0.002(3)
C9 0.0120(13) 0.0138(16) 0.0148(14) -0.0010(14) 0.0020(10) 0.0006(14)
C10 0.017(2) 0.017(2) 0.017(2) -0.0001(7) 0.0030(8) 0.0002(7)
C11 0.015(2) 0.037(3) 0.017(3) 0.010(7) 0.0015(17) 0.015(8)
C12 0.008(3) 0.026(4) 0.033(5) 0.001(2) 0.004(3) -0.003(3)
C13 0.0079(18) 0.048(3) 0.018(2) -0.004(9) 0.0028(16) 0.010(10)
C14 0.0231(17) 0.0244(17) 0.0240(17) -0.0004(7) 0.0043(7) -0.0003(7)
C15 0.0188(16) 0.0202(16) 0.0197(16) 0.0009(7) 0.0038(7) -0.0001(7)
C16 0.012(2) 0.056(4) 0.016(2) 0.009(8) 0.0001(17) 0.004(9)
C17 0.011(2) 0.042(3) 0.014(2) -0.011(8) 0.0004(16) 0.011(8)
C18 0.022(5) 0.030(6) 0.035(7) 0.000(5) -0.006(4) -0.009(5)
C19 0.012(5) 0.045(8) 0.095(12) -0.009(5) -0.003(6) -0.013(8)
C20 0.013(2) 0.166(12) 0.016(3) -0.027(8) -0.003(2) 0.008(9)
C21 0.019(2) 0.018(3) 0.010(2) 0.007(6) 0.0024(16) -0.004(6)
C22 0.028(3) 0.044(4) 0.018(4) 0.001(3) 0.003(3) 0.004(3)
C23 0.035(3) 0.035(4) 0.021(4) -0.006(3) 0.011(3) -0.004(3)
C24 0.028(3) 0.035(4) 0.016(3) -0.003(3) 0.011(3) 0.002(3)
C25 0.027(6) 0.007(5) 0.020(7) -0.005(4) 0.007(5) -0.001(5)
C26 0.034(7) 0.026(6) 0.022(7) -0.002(5) -0.004(5) -0.009(5)
C27 0.035(7) 0.014(5) 0.033(8) -0.004(5) 0.012(5) -0.006(5)
C28 0.043(7) 0.016(5) 0.038(8) -0.008(5) 0.002(6) 0.013(5)
C29 0.006(5) 0.035(7) 0.015(6) 0.001(4) 0.000(4) 0.000(5)
C30 0.027(6) 0.023(6) 0.024(7) 0.006(5) 0.018(5) 0.004(5)
C31 0.021(5) 0.028(6) 0.016(6) -0.006(5) -0.005(4) -0.008(5)
C32 0.005(4) 0.041(7) 0.023(6) 0.007(4) 0.006(4) 0.013(5)

loop_
_atom_type_symbol
_atom_type_description
_atom_type_scat_dispersion_real
_atom_type_scat_dispersion_imag
_atom_type_scat_source
Te Te -0.5308 1.6751
;
International Tables for Crystallography
(1992, Vol. C, Tables 4.2.6.8 and 6.1.1.4)
;
C C 0.0033 0.0016
;
International Tables for Crystallography
(1992, Vol. C, Tables 4.2.6.8 and 6.1.1.4)
;
H H 0.0000 0.0000
;
International Tables for Crystallography
(1992, Vol. C, Table 6.1.1.4)
;
P P 0.1023 0.0942
;
International Tables for Crystallography
(1992, Vol. C, Tables 4.2.6.8 and 6.1.1.4)
;
N N 0.0061 0.0033
;
International Tables for Crystallography
(1992, Vol. C, Tables 4.2.6.8 and 6.1.1.4)
;
In In -0.7276 1.3100
;
International Tables for Crystallography
(1992, Vol. C, Tables 4.2.6.8 and 6.1.1.4)
;

loop_
_geom_angle_atom_site_label_1
_geom_angle_atom_site_label_2
_geom_angle_atom_site_label_3
_geom_angle
_geom_angle_publ_flag
In1 Te1 P1 93.37(8) yes
In1 Te2 P2 93.05(8) yes
In1 Te3 P3 71.40(3) yes
Te1 In1 Te2 115.87(3) yes
Te1 In1 Te3 114.25(6) yes
Te1 In1 N5 113.4(4) yes
Te2 In1 Te3 114.25(6) yes
Te2 In1 N5 114.8(4) yes
Te3 In1 N5 79.00(9) yes
Te1 P1 P2 114.48(15) yes
Te1 P1 N1 116.6(5) yes
Te1 P1 N3 107.7(2) yes
Te1 P1 N4 109.5(2) yes
P2 P1 N1 128.9(5) yes
P2 P1 N3 41.4(4) yes
P2 P1 N4 42.4(4) yes
N1 P1 N3 116.8(5) yes
N1 P1 N4 117.7(5) yes
N3 P1 N4 83.9(6) yes
Te2 P2 P1 114.50(15) yes
Te2 P2 N2 113.3(5) yes
Te2 P2 N3 108.1(2) yes
Te2 P2 N4 109.7(2) yes
P1 P2 N2 132.2(5) yes
P1 P2 N3 41.4(4) yes
P1 P2 N4 40.3(4) yes
N2 P2 N3 120.3(5) yes
N2 P2 N4 119.8(5) yes
N3 P2 N4 81.6(5) yes
Te3 P3 P4 115.68(5) yes
Te3 P3 N5 101.82(12) yes
Te3 P3 N7 115.9(4) yes
Te3 P3 N8 113.3(3) yes
P4 P3 N5 142.49(12) yes
P4 P3 N7 43.5(4) yes
P4 P3 N8 43.0(4) yes
N5 P3 N7 120.2(6) yes
N5 P3 N8 121.1(7) yes
N7 P3 N8 85.0(5) yes
P3 P4 N6 118.13(14) yes
P3 P4 N7 39.7(4) yes
P3 P4 N8 41.0(4) yes
N6 P4 N7 104.5(5) yes
N6 P4 N8 106.5(5) yes
N7 P4 N8 79.4(5) yes
P1 N1 C1 141.9(9) yes
P2 N2 C5 136.8(8) yes
P1 N3 P2 97.2(2) yes
P1 N3 C9 132.8(11) yes
P2 N3 C9 126.4(11) yes
P1 N4 P2 97.3(2) yes
P1 N4 C13 133.2(13) yes
P2 N4 C13 129.2(12) yes
In1 N5 P3 107.77(16) yes
In1 N5 C17 124.1(3) yes
P3 N5 C17 128.1(3) yes
P4 N6 C21 126.4(3) yes
P3 N7 P4 96.8(6) yes
P3 N7 C25 131.2(8) yes
P4 N7 C25 122.9(8) yes
P3 N8 P4 96.0(5) yes
P3 N8 C29 130.4(8) yes
P4 N8 C29 127.0(8) yes
N1 C1 C2 112.4(7) yes
N1 C1 C3 110.7(8) yes
N1 C1 C4 105.8(8) yes
C2 C1 C3 109.3(7) yes
C2 C1 C4 114.4(8) yes
C3 C1 C4 104.0(8) yes
N2 C5 C6 105.0(7) yes
N2 C5 C7 114.4(8) yes
N2 C5 C8 116.1(6) yes
C6 C5 C7 111.0(8) yes
C6 C5 C8 108.4(6) yes
C7 C5 C8 102.0(8) yes
N3 C9 C10 106.0(10) yes
N3 C9 C11 109.3(3) yes
N3 C9 C12 111.3(9) yes
C10 C9 C11 107.8(10) yes
C10 C9 C12 109.0(7) yes
C11 C9 C12 113.2(10) yes
N4 C13 C14 111.5(11) yes
N4 C13 C15 104.5(11) yes
N4 C13 C16 111.1(4) yes
C14 C13 C15 108.4(5) yes
C14 C13 C16 110.4(12) yes
C15 C13 C16 110.7(12) yes
N5 C17 C18 111.0(11) yes
N5 C17 C19 104.9(11) yes
N5 C17 C20 112.4(4) yes
C18 C17 C19 109.3(8) yes
C18 C17 C20 116.4(12) yes
C19 C17 C20 101.7(14) yes
N6 C21 C22 105.8(6) yes
N6 C21 C23 112.4(12) yes
N6 C21 C24 109.7(6) yes
C22 C21 C23 107.3(6) yes
C22 C21 C24 113.9(11) yes
C23 C21 C24 107.9(6) yes
N7 C25 C26 105.8(10) yes
N7 C25 C27 105.4(9) yes
N7 C25 C28 111.6(9) yes
C26 C25 C27 111.3(10) yes
C26 C25 C28 112.3(10) yes
C27 C25 C28 110.1(11) yes
N8 C29 C30 114.1(10) yes
N8 C29 C31 110.2(9) yes
N8 C29 C32 108.8(9) yes
C30 C29 C31 105.7(9) yes
C30 C29 C32 108.5(9) yes
C31 C29 C32 109.5(9) yes
P4 N6 H6 116.816 no
C21 N6 H6 116.820 no
C1 C2 H2A 109.473 no
C1 C2 H2B 109.471 no
C1 C2 H2C 109.466 no
H2A C2 H2B 109.475 no
H2A C2 H2C 109.476 no
H2B C2 H2C 109.466 no
C1 C3 H3A 109.468 no
C1 C3 H3B 109.472 no
C1 C3 H3C 109.476 no
H3A C3 H3B 109.469 no
H3A C3 H3C 109.472 no
H3B C3 H3C 109.469 no
C1 C4 H4A 109.469 no
C1 C4 H4B 109.475 no
C1 C4 H4C 109.477 no
H4A C4 H4B 109.478 no
H4A C4 H4C 109.457 no
H4B C4 H4C 109.472 no
C5 C6 H6A 109.472 no
C5 C6 H6B 109.465 no
C5 C6 H6C 109.461 no
H6A C6 H6B 109.480 no
H6A C6 H6C 109.474 no
H6B C6 H6C 109.476 no
C5 C7 H7A 109.474 no
C5 C7 H7B 109.472 no
C5 C7 H7C 109.478 no
H7A C7 H7B 109.467 no
H7A C7 H7C 109.474 no
H7B C7 H7C 109.463 no
C5 C8 H8A 109.475 no
C5 C8 H8B 109.473 no
C5 C8 H8C 109.473 no
H8A C8 H8B 109.471 no
H8A C8 H8C 109.474 no
H8B C8 H8C 109.461 no
C9 C10 H10A 109.464 no
C9 C10 H10B 109.473 no
C9 C10 H10C 109.468 no
H10A C10 H10B 109.475 no
H10A C10 H10C 109.474 no
H10B C10 H10C 109.473 no
C9 C11 H11A 109.482 no
C9 C11 H11B 109.466 no
C9 C11 H11C 109.478 no
H11A C11 H11B 109.469 no
H11A C11 H11C 109.467 no
H11B C11 H11C 109.464 no
C9 C12 H12A 109.470 no
C9 C12 H12B 109.470 no
C9 C12 H12C 109.478 no
H12A C12 H12B 109.467 no
H12A C12 H12C 109.474 no
H12B C12 H12C 109.469 no
C13 C14 H14A 109.473 no
C13 C14 H14B 109.468 no
C13 C14 H14C 109.464 no
H14A C14 H14B 109.475 no
H14A C14 H14C 109.478 no
H14B C14 H14C 109.470 no
C13 C15 H15A 109.470 no
C13 C15 H15B 109.471 no
C13 C15 H15C 109.475 no
H15A C15 H15B 109.462 no
H15A C15 H15C 109.472 no
H15B C15 H15C 109.477 no
C13 C16 H16A 109.472 no
C13 C16 H16B 109.472 no
C13 C16 H16C 109.478 no
H16A C16 H16B 109.472 no
H16A C16 H16C 109.466 no
H16B C16 H16C 109.468 no
C17 C18 H18A 109.472 no
C17 C18 H18B 109.472 no
C17 C18 H18C 109.465 no
H18A C18 H18B 109.473 no
H18A C18 H18C 109.472 no
H18B C18 H18C 109.473 no
C17 C19 H19A 109.469 no
C17 C19 H19B 109.467 no
C17 C19 H19C 109.477 no
H19A C19 H19B 109.472 no
H19A C19 H19C 109.474 no
H19B C19 H19C 109.468 no
C17 C20 H20A 109.473 no
C17 C20 H20B 109.474 no
C17 C20 H20C 109.475 no
H20A C20 H20B 109.467 no
H20A C20 H20C 109.471 no
H20B C20 H20C 109.468 no
C21 C22 H22A 109.479 no
C21 C22 H22B 109.471 no
C21 C22 H22C 109.471 no
H22A C22 H22B 109.471 no
H22A C22 H22C 109.476 no
H22B C22 H22C 109.460 no
C21 C23 H23A 109.469 no
C21 C23 H23B 109.473 no
C21 C23 H23C 109.469 no
H23A C23 H23B 109.477 no
H23A C23 H23C 109.470 no
H23B C23 H23C 109.469 no
C21 C24 H24A 109.474 no
C21 C24 H24B 109.473 no
C21 C24 H24C 109.469 no
H24A C24 H24B 109.471 no
H24A C24 H24C 109.471 no
H24B C24 H24C 109.469 no
C25 C26 H26A 109.464 no
C25 C26 H26B 109.473 no
C25 C26 H26C 109.471 no
H26A C26 H26B 109.469 no
H26A C26 H26C 109.478 no
H26B C26 H26C 109.473 no
C25 C27 H27A 109.478 no
C25 C27 H27B 109.467 no
C25 C27 H27C 109.469 no
H27A C27 H27B 109.466 no
H27A C27 H27C 109.478 no
H27B C27 H27C 109.469 no
C25 C28 H28A 109.476 no
C25 C28 H28B 109.465 no
C25 C28 H28C 109.474 no
H28A C28 H28B 109.473 no
H28A C28 H28C 109.478 no
H28B C28 H28C 109.462 no
C29 C30 H30A 109.479 no
C29 C30 H30B 109.473 no
C29 C30 H30C 109.469 no
H30A C30 H30B 109.467 no
H30A C30 H30C 109.468 no
H30B C30 H30C 109.472 no
C29 C31 H31A 109.467 no
C29 C31 H31B 109.465 no
C29 C31 H31C 109.466 no
H31A C31 H31B 109.475 no
H31A C31 H31C 109.472 no
H31B C31 H31C 109.483 no
C29 C32 H32A 109.469 no
C29 C32 H32B 109.472 no
C29 C32 H32C 109.473 no
H32A C32 H32B 109.464 no
H32A C32 H32C 109.473 no
H32B C32 H32C 109.476 no

loop_
_geom_bond_atom_site_label_1
_geom_bond_atom_site_label_2
_geom_bond_distance
_geom_bond_publ_flag
Te1 In1 2.7270(16) yes
Te1 P1 2.485(4) yes
Te2 In1 2.7210(16) yes
Te2 P2 2.499(3) yes
Te3 In1 2.7959(6) yes
Te3 P3 2.4526(10) yes
In1 N5 2.174(3) yes
P1 P2 2.551(5) yes
P1 N1 1.559(12) yes
P1 N3 1.699(13) yes
P1 N4 1.662(12) yes
P2 N2 1.498(11) yes
P2 N3 1.701(13) yes
P2 N4 1.736(13) yes
P3 P4 2.5558(16) yes
P3 N5 1.610(4) yes
P3 N7 1.644(11) yes
P3 N8 1.686(11) yes
P4 N6 1.652(3) yes
P4 N7 1.771(11) yes
P4 N8 1.752(11) yes
N1 C1 1.376(14) yes
N2 C5 1.571(14) yes
N3 C9 1.495(5) yes
N4 C13 1.501(5) yes
N5 C17 1.518(5) yes
N6 C21 1.486(6) yes
N7 C25 1.545(15) yes
N8 C29 1.436(16) yes
C1 C2 1.515(10) yes
C1 C3 1.510(11) yes
C1 C4 1.65(2) yes
C5 C6 1.523(11) yes
C5 C7 1.386(15) yes
C5 C8 1.559(10) yes
C9 C10 1.577(17) yes
C9 C11 1.525(6) yes
C9 C12 1.472(17) yes
C13 C14 1.435(19) yes
C13 C15 1.61(2) yes
C13 C16 1.533(6) yes
C17 C18 1.51(2) yes
C17 C19 1.54(2) yes
C17 C20 1.536(8) yes
C21 C22 1.503(11) yes
C21 C23 1.596(18) yes
C21 C24 1.479(11) yes
C25 C26 1.487(19) yes
C25 C27 1.464(17) yes
C25 C28 1.507(17) yes
C29 C30 1.570(18) yes
C29 C31 1.594(16) yes
C29 C32 1.555(14) yes
N6 H6 0.880 no
C2 H2A 0.980 no
C2 H2B 0.980 no
C2 H2C 0.980 no
C3 H3A 0.980 no
C3 H3B 0.980 no
C3 H3C 0.980 no
C4 H4A 0.980 no
C4 H4B 0.980 no
C4 H4C 0.980 no
C6 H6A 0.980 no
C6 H6B 0.980 no
C6 H6C 0.980 no
C7 H7A 0.980 no
C7 H7B 0.980 no
C7 H7C 0.980 no
C8 H8A 0.980 no
C8 H8B 0.980 no
C8 H8C 0.980 no
C10 H10A 0.980 no
C10 H10B 0.980 no
C10 H10C 0.980 no
C11 H11A 0.980 no
C11 H11B 0.980 no
C11 H11C 0.980 no
C12 H12A 0.980 no
C12 H12B 0.980 no
C12 H12C 0.980 no
C14 H14A 0.980 no
C14 H14B 0.980 no
C14 H14C 0.980 no
C15 H15A 0.980 no
C15 H15B 0.980 no
C15 H15C 0.980 no
C16 H16A 0.980 no
C16 H16B 0.980 no
C16 H16C 0.980 no
C18 H18A 0.980 no
C18 H18B 0.980 no
C18 H18C 0.980 no
C19 H19A 0.980 no
C19 H19B 0.980 no
C19 H19C 0.980 no
C20 H20A 0.980 no
C20 H20B 0.980 no
C20 H20C 0.980 no
C22 H22A 0.980 no
C22 H22B 0.980 no
C22 H22C 0.980 no
C23 H23A 0.980 no
C23 H23B 0.980 no
C23 H23C 0.980 no
C24 H24A 0.980 no
C24 H24B 0.980 no
C24 H24C 0.980 no
C26 H26A 0.980 no
C26 H26B 0.980 no
C26 H26C 0.980 no
C27 H27A 0.980 no
C27 H27B 0.980 no
C27 H27C 0.980 no
C28 H28A 0.980 no
C28 H28B 0.980 no
C28 H28C 0.980 no
C30 H30A 0.980 no
C30 H30B 0.980 no
C30 H30C 0.980 no
C31 H31A 0.980 no
C31 H31B 0.980 no
C31 H31C 0.980 no
C32 H32A 0.980 no
C32 H32B 0.980 no
C32 H32C 0.980 no

loop_
_geom_contact_atom_site_label_1
_geom_contact_atom_site_label_2
_geom_contact_distance
_geom_contact_publ_flag
_geom_contact_site_symmetry_2
Te2 C8 3.416(7) no .
In1 N3 3.496(3) no .
In1 C19 3.564(14) no .
P1 C2 3.358(8) no .
P1 C4 3.463(14) no .
P1 C10 3.245(12) no .
P1 C11 3.547(8) no .
P1 C15 3.153(9) no .
P2 C7 3.578(13) no .
P2 C8 3.448(7) no .
P2 C11 3.502(8) no .
P2 C12 3.226(12) no .
P2 C14 3.254(9) no .
P3 C20 3.110(5) no .
P3 C26 3.142(14) no .
P3 C30 3.250(14) no .
P4 C24 3.033(6) no .
P4 C27 3.321(14) no .
P4 C28 3.312(13) no .
P4 C31 3.432(14) no .
P4 C32 3.258(12) no .
N1 C9 3.530(15) no .
N1 C11 3.568(16) no .
N1 C15 3.287(12) no .
N2 C9 3.451(15) no .
N2 C11 3.563(16) no .
N2 C14 3.416(13) no .
N5 C26 3.49(2) no .
N5 C30 3.57(2) no .
N6 C27 3.44(2) no .
N6 C31 3.57(2) no .
N7 C17 3.557(12) no .
N7 C20 3.354(15) no .
N8 C20 3.290(13) no .
C2 C15 3.381(10) no .
C6 C23 3.452(9) no 1_556
C7 C24 3.272(14) no 2_645
C15 C31 3.597(14) no 2_555
C23 C6 3.452(9) no 1_554
C24 C7 3.272(14) no 2_655
C31 C15 3.597(14) no 2_545
Te1 H2B 3.1254 no .
Te1 H4A 3.3396 no .
Te1 H10C 3.5379 no .
Te1 H16C 3.1985 no .
Te1 H18B 3.3974 no .
Te2 H8B 2.6232 no .
Te2 H8C 3.5856 no .
Te2 H12A 3.4635 no .
Te2 H16B 3.1534 no .
Te2 H19B 3.2649 no .
Te3 H10C 3.4528 no .
Te3 H12A 3.3878 no .
Te3 H26A 3.1679 no .
Te3 H28B 3.2554 no .
Te3 H30C 3.2389 no .
Te3 H32C 3.1602 no .
In1 H10C 3.5846 no .
In1 H12A 3.4702 no .
In1 H18B 3.1733 no .
In1 H19B 3.0558 no .
In1 H26A 3.5964 no .
P1 H2A 3.5663 no .
P1 H2B 3.0908 no .
P1 H4A 3.2104 no .
P1 H10B 2.8700 no .
P1 H10C 3.3953 no .
P1 H11C 3.1659 no .
P1 H15A 3.1470 no .
P1 H15C 2.8849 no .
P1 H16C 3.4332 no .
P2 H7C 3.3726 no .
P2 H8B 3.2552 no .
P2 H8C 3.5499 no .
P2 H11B 3.2927 no .
P2 H12A 3.3249 no .
P2 H12B 2.9270 no .
P2 H14A 3.3482 no .
P2 H14B 2.9259 no .
P2 H16B 3.3915 no .
P3 H6 3.5707 no .
P3 H20B 3.1866 no .
P3 H20C 2.8009 no .
P3 H26A 2.8220 no .
P3 H26B 3.1786 no .
P3 H28B 3.4088 no .
P3 H30B 3.2839 no .
P3 H30C 3.0297 no .
P3 H32C 3.4045 no .
P4 H20C 3.2587 no .
P4 H23B 3.4677 no .
P4 H24A 2.7392 no .
P4 H24B 3.0560 no .
P4 H27B 3.5170 no .
P4 H27C 2.9546 no .
P4 H28A 2.9694 no .
P4 H28B 3.4702 no .
P4 H31B 3.0583 no .
P4 H32A 2.8503 no .
P4 H32C 3.5231 no .
N1 H2A 2.6641 no .
N1 H2B 2.5894 no .
N1 H2C 3.2269 no .
N1 H3A 2.5562 no .
N1 H3B 2.6293 no .
N1 H3C 3.2058 no .
N1 H4A 2.6074 no .
N1 H4B 2.6512 no .
N1 H4C 3.2525 no .
N1 H10B 2.9127 no .
N1 H11C 2.8168 no .
N1 H15A 2.9053 no .
N1 H15C 2.9888 no .
N2 H6A 2.6563 no .
N2 H6B 3.3235 no .
N2 H6C 2.5791 no .
N2 H7A 3.3354 no .
N2 H7B 2.6780 no .
N2 H7C 2.6727 no .
N2 H8A 3.4774 no .
N2 H8B 2.8554 no .
N2 H8C 2.8647 no .
N2 H11B 2.9584 no .
N2 H12B 2.9852 no .
N2 H14A 3.2208 no .
N2 H14B 2.9570 no .
N3 H10A 3.3052 no .
N3 H10B 2.6053 no .
N3 H10C 2.6675 no .
N3 H11A 3.3005 no .
N3 H11B 2.7460 no .
N3 H11C 2.5688 no .
N3 H12A 2.6106 no .
N3 H12B 2.6776 no .
N3 H12C 3.2923 no .
N4 H14A 2.6136 no .
N4 H14B 2.6235 no .
N4 H14C 3.2751 no .
N4 H15A 2.6198 no .
N4 H15B 3.3176 no .
N4 H15C 2.6656 no .
N4 H16A 3.3410 no .
N4 H16B 2.7100 no .
N4 H16C 2.6874 no .
N5 H18A 2.6822 no .
N5 H18B 2.6857 no .
N5 H18C 3.3364 no .
N5 H19A 3.2875 no .
N5 H19B 2.5866 no .
N5 H19C 2.6067 no .
N5 H20A 3.3666 no .
N5 H20B 2.8160 no .
N5 H20C 2.6632 no .
N5 H26A 3.1447 no .
N5 H26B 3.1475 no .
N5 H30B 3.2125 no .
N5 H30C 3.3215 no .
N6 H20B 3.4908 no .
N6 H20C 2.8961 no .
N6 H22A 2.5536 no .
N6 H22B 2.5708 no .
N6 H22C 3.2450 no .
N6 H23A 2.7681 no .
N6 H23B 2.7693 no .
N6 H23C 3.3875 no .
N6 H24A 2.6207 no .
N6 H24B 2.6093 no .
N6 H24C 3.2739 no .
N6 H27B 3.3171 no .
N6 H27C 2.9303 no .
N6 H31B 2.9905 no .
N7 H6 2.7893 no .
N7 H20C 2.5955 no .
N7 H26A 2.5918 no .
N7 H26B 2.5793 no .
N7 H26C 3.2873 no .
N7 H27A 3.2652 no .
N7 H27B 2.5161 no .
N7 H27C 2.6016 no .
N7 H28A 2.7389 no .
N7 H28B 2.6900 no .
N7 H28C 3.3681 no .
N8 H6 2.8140 no .
N8 H20B 2.9204 no .
N8 H20C 2.9957 no .
N8 H30A 3.3397 no .
N8 H30B 2.7239 no .
N8 H30C 2.7625 no .
N8 H31A 3.3139 no .
N8 H31B 2.6563 no .
N8 H31C 2.7336 no .
N8 H32A 2.6005 no .
N8 H32B 3.2711 no .
N8 H32C 2.6701 no .
C1 H10B 3.4874 no .
C1 H15A 3.4288 no .
C1 H15C 3.3532 no .
C2 H3A 3.3166 no .
C2 H3B 2.6450 no .
C2 H3C 2.6600 no .
C2 H4A 2.9223 no .
C2 H4B 3.4717 no .
C2 H4C 2.8240 no .
C2 H15A 3.2217 no .
C2 H15C 2.6694 no .
C3 H2A 2.6373 no .
C3 H2B 3.3153 no .
C3 H2C 2.6706 no .
C3 H4A 3.3417 no .
C3 H4B 2.6211 no .
C3 H4C 2.7192 no .
C4 H2A 3.4973 no .
C4 H2B 2.8897 no .
C4 H2C 2.7985 no .
C4 H3A 2.6197 no .
C4 H3B 3.3710 no .
C4 H3C 2.6450 no .
C4 H10B 2.7757 no .
C5 H12B 3.4479 no .
C6 H7A 2.5949 no .
C6 H7B 2.5685 no .
C6 H7C 3.2563 no .
C6 H8A 2.7061 no .
C6 H8B 3.3481 no .
C6 H8C 2.6636 no .
C7 H6A 2.6109 no .
C7 H6B 2.6195 no .
C7 H6C 3.2289 no .
C7 H8A 2.4402 no .
C7 H8B 2.5264 no .
C7 H8C 3.1479 no .
C7 H12B 2.9158 no .
C8 H6A 3.3500 no .
C8 H6B 2.6055 no .
C8 H6C 2.7504 no .
C8 H7A 2.3772 no .
C8 H7B 3.1823 no .
C8 H7C 2.4899 no .
C8 H14B 3.5144 no .
C10 H4A 3.3366 no .
C10 H4B 3.3522 no .
C10 H11A 2.6253 no .
C10 H11B 3.3628 no .
C10 H11C 2.7312 no .
C10 H12A 2.6618 no .
C10 H12B 3.3429 no .
C10 H12C 2.6453 no .
C11 H10A 2.6821 no .
C11 H10B 2.6976 no .
C11 H10C 3.3553 no .
C11 H12A 3.3407 no .
C11 H12B 2.6903 no .
C11 H12C 2.7046 no .
C12 H7C 3.2662 no .
C12 H10A 2.7105 no .
C12 H10B 3.3211 no .
C12 H10C 2.6493 no .
C12 H11A 2.7624 no .
C12 H11B 2.6597 no .
C12 H11C 3.3275 no .
C14 H15A 2.6925 no .
C14 H15B 2.6640 no .
C14 H15C 3.3083 no .
C14 H16A 2.6248 no .
C14 H16B 2.6633 no .
C14 H16C 3.2733 no .
C15 H2A 2.7324 no .
C15 H2B 3.3188 no .
C15 H14A 2.5951 no .
C15 H14B 3.3419 no .
C15 H14C 2.6736 no .
C15 H16A 2.7864 no .
C15 H16B 3.4386 no .
C15 H16C 2.7442 no .
C16 H14A 3.2925 no .
C16 H14B 2.6458 no .
C16 H14C 2.5939 no .
C16 H15A 3.4232 no .
C16 H15B 2.8075 no .
C16 H15C 2.7604 no .
C17 H26B 3.4963 no .
C18 H19A 2.6690 no .
C18 H19B 2.6748 no .
C18 H19C 3.3284 no .
C18 H20A 2.6762 no .
C18 H20B 3.3791 no .
C18 H20C 2.9440 no .
C18 H26B 3.2432 no .
C19 H18A 3.3334 no .
C19 H18B 2.6265 no .
C19 H18C 2.7023 no .
C19 H20A 2.7064 no .
C19 H20B 2.3985 no .
C19 H20C 3.2384 no .
C19 H30B 3.1040 no .
C20 H6 2.8847 no .
C20 H18A 2.8679 no .
C20 H18B 3.4015 no .
C20 H18C 2.7235 no .
C20 H19A 2.5763 no .
C20 H19B 3.2602 no .
C20 H19C 2.5106 no .
C21 H27C 3.4009 no .
C21 H31B 3.5155 no .
C22 H6 2.4459 no .
C22 H23A 2.6544 no .
C22 H23B 3.3427 no .
C22 H23C 2.7148 no .
C22 H24A 3.3334 no .
C22 H24B 2.6958 no .
C22 H24C 2.7095 no .
C23 H6 2.9819 no .
C23 H22A 3.3618 no .
C23 H22B 2.6535 no .
C23 H22C 2.6682 no .
C23 H24A 2.6661 no .
C23 H24B 3.3519 no .
C23 H24C 2.6355 no .
C23 H31B 2.9521 no .
C24 H6 3.1895 no .
C24 H22A 2.7191 no .
C24 H22B 3.3289 no .
C24 H22C 2.6970 no .
C24 H23A 3.3292 no .
C24 H23B 2.6864 no .
C24 H23C 2.6731 no .
C24 H27C 3.1568 no .
C26 H18A 3.3048 no .
C26 H27A 2.6365 no .
C26 H27B 2.6295 no .
C26 H27C 3.2822 no .
C26 H28A 3.3225 no .
C26 H28B 2.7019 no .
C26 H28C 2.6742 no .
C27 H6 3.5426 no .
C27 H22A 3.5548 no .
C27 H24B 3.3118 no .
C27 H26A 3.2759 no .
C27 H26B 2.6019 no .
C27 H26C 2.6767 no .
C27 H28A 2.5863 no .
C27 H28B 3.2754 no .
C27 H28C 2.6823 no .
C28 H26A 2.6923 no .
C28 H26B 3.3264 no .
C28 H26C 2.6745 no .
C28 H27A 2.6588 no .
C28 H27B 3.2851 no .
C28 H27C 2.5875 no .
C29 H20B 3.5283 no .
C30 H19C 3.1433 no .
C30 H31A 2.7051 no .
C30 H31B 3.3805 no .
C30 H31C 2.6764 no .
C30 H32A 3.3890 no .
C30 H32B 2.7140 no .
C30 H32C 2.7113 no .
C31 H20B 3.5573 no .
C31 H23B 3.3630 no .
C31 H30A 2.6526 no .
C31 H30B 2.7180 no .
C31 H30C 3.3843 no .
C31 H32A 2.7874 no .
C31 H32B 2.7066 no .
C31 H32C 3.4198 no .
C32 H30A 2.7271 no .
C32 H30B 3.3859 no .
C32 H30C 2.7056 no .
C32 H31A 2.7179 no .
C32 H31B 2.7943 no .
C32 H31C 3.4125 no .
H2A H3A 3.5331 no .
H2A H3B 2.4388 no .
H2A H3C 2.9248 no .
H2A H15A 2.5116 no .
H2A H15B 3.1879 no .
H2A H15C 2.1683 no .
H2B H3B 3.5331 no .
H2B H3C 3.5605 no .
H2B H4A 2.8137 no .
H2B H4C 3.1385 no .
H2B H15A 3.4260 no .
H2B H15C 2.4356 no .
H2C H3A 3.5653 no .
H2C H3B 2.9523 no .
H2C H3C 2.4908 no .
H2C H4A 3.1556 no .
H2C H4C 2.6100 no .
H2C H15C 3.5281 no .
H3A H4A 3.4941 no .
H3A H4B 2.3729 no .
H3A H4C 2.9691 no .
H3A H11C 3.2408 no .
H3B H4B 3.5400 no .
H3B H15A 3.2274 no .
H3C H4A 3.5609 no .
H3C H4B 2.8601 no .
H3C H4C 2.5047 no .
H4A H10B 2.4116 no .
H4A H10C 3.5302 no .
H4B H10B 2.4062 no .
H4B H11C 3.2692 no .
H6A H7A 2.9092 no .
H6A H7B 2.3955 no .
H6A H7C 3.5051 no .
H6A H8A 3.5583 no .
H6A H8C 3.5935 no .
H6B H7A 2.4333 no .
H6B H7B 2.8837 no .
H6B H7C 3.5240 no .
H6B H8A 2.4444 no .
H6B H8B 3.5258 no .
H6B H8C 2.8195 no .
H6C H7A 3.4762 no .
H6C H7B 3.4522 no .
H6C H8A 3.0949 no .
H6C H8C 2.5534 no .
H6C H14A 3.2635 no .
H6C H14B 3.2057 no .
H6 H20A 3.3393 no .
H6 H20B 2.7902 no .
H6 H20C 2.1919 no .
H6 H22A 2.5561 no .
H6 H22B 2.3279 no .
H6 H22C 3.3963 no .
H6 H23A 2.9087 no .
H6 H23B 3.3136 no .
H6 H24A 3.4835 no .
H6 H24B 3.3041 no .
H6 H27B 3.1755 no .
H6 H27C 3.2222 no .
H6 H31B 3.2087 no .
H6 H31C 3.4371 no .
H7A H8A 2.1138 no .
H7A H8B 2.7203 no .
H7A H8C 3.2661 no .
H7B H8A 3.3420 no .
H7B H8B 3.4595 no .
H7B H11B 3.1380 no .
H7B H12B 2.7885 no .
H7C H8A 2.7493 no .
H7C H8B 2.3269 no .
H7C H8C 3.3987 no .
H7C H12A 3.5430 no .
H7C H12B 2.3126 no .
H8C H14B 2.8164 no .
H10A H11A 2.4282 no .
H10A H11B 3.5573 no .
H10A H11C 3.0254 no .
H10A H12A 3.0073 no .
H10A H12C 2.5034 no .
H10B H11A 2.8939 no .
H10B H11C 2.5579 no .
H10B H12A 3.5317 no .
H10B H12C 3.5500 no .
H10C H11A 3.5289 no .
H10C H12A 2.4551 no .
H10C H12B 3.5621 no .
H10C H12C 2.8907 no .
H11A H12B 3.0684 no .
H11A H12C 2.6051 no .
H11B H12A 3.5587 no .
H11B H12B 2.4786 no .
H11B H12C 2.9323 no .
H11C H12B 3.5436 no .
H14A H15A 2.4399 no .
H14A H15B 2.8587 no .
H14A H15C 3.4968 no .
H14A H16A 3.5153 no .
H14A H16B 3.5683 no .
H14B H15A 3.5765 no .
H14B H15B 3.5898 no .
H14B H16A 2.9330 no .
H14B H16B 2.4966 no .
H14B H16C 3.5350 no .
H14C H15A 3.0149 no .
H14C H15B 2.4926 no .
H14C H15C 3.5417 no .
H14C H16A 2.3991 no .
H14C H16B 2.9153 no .
H14C H16C 3.4768 no .
H15B H16A 2.6504 no .
H15B H16C 3.0594 no .
H15C H16A 3.0504 no .
H15C H16C 2.5548 no .
H16B H19B 3.2653 no .
H16C H18B 3.1202 no .
H18A H19A 3.5825 no .
H18A H19B 3.5508 no .
H18A H20A 3.0060 no .
H18A H20C 2.8994 no .
H18A H26A 3.4711 no .
H18A H26B 2.3936 no .
H18B H19A 2.8910 no .
H18B H19B 2.4447 no .
H18B H19C 3.5299 no .
H18B H20A 3.5548 no .
H18C H19A 2.5199 no .
H18C H19B 3.0117 no .
H18C H19C 3.5841 no .
H18C H20A 2.4532 no .
H18C H20B 3.5235 no .
H18C H20C 3.2022 no .
H19A H20A 2.5322 no .
H19A H20B 2.6330 no .
H19A H20C 3.5249 no .
H19B H20B 3.3265 no .
H19B H30B 3.4154 no .
H19C H20A 2.9824 no .
H19C H20B 2.1357 no .
H19C H20C 3.3313 no .
H19C H30B 2.2187 no .
H19C H30C 3.4002 no .
H20B H30B 3.0136 no .
H20B H31C 2.8723 no .
H20C H26B 3.3013 no .
H20C H27B 2.9929 no .
H22A H23A 3.5626 no .
H22A H24A 3.5967 no .
H22A H24B 2.5486 no .
H22A H24C 3.0324 no .
H22A H27B 3.2462 no .
H22A H27C 2.9584 no .
H22B H23A 2.4366 no .
H22B H23B 3.5328 no .
H22B H23C 2.9824 no .
H22B H24B 3.5849 no .
H22B H24C 3.5831 no .
H22C H23A 2.9136 no .
H22C H23B 3.5734 no .
H22C H23C 2.5172 no .
H22C H24A 3.5878 no .
H22C H24B 2.9778 no .
H22C H24C 2.5393 no .
H23A H24A 3.5565 no .
H23A H24C 3.5265 no .
H23A H31B 2.8192 no .
H23A H31C 3.5839 no .
H23B H24A 2.4944 no .
H23B H24B 3.5964 no .
H23B H24C 2.9315 no .
H23B H31B 2.3863 no .
H23C H24A 2.9557 no .
H23C H24B 3.5724 no .
H23C H24C 2.4472 no .
H24A H27C 3.5246 no .
H24B H27C 2.3390 no .
H24B H28A 3.2751 no .
H26A H27A 3.5413 no .
H26A H27B 3.4982 no .
H26A H28A 3.5827 no .
H26A H28B 2.5391 no .
H26A H28C 2.9729 no .
H26B H27A 2.8797 no .
H26B H27B 2.4139 no .
H26B H27C 3.5019 no .
H26B H28B 3.5910 no .
H26B H28C 3.5621 no .
H26C H27A 2.5023 no .
H26C H27B 2.9829 no .
H26C H27C 3.5599 no .
H26C H28A 3.5558 no .
H26C H28B 2.9880 no .
H26C H28C 2.4900 no .
H27A H28A 2.9002 no .
H27A H28B 3.5620 no .
H27A H28C 2.5345 no .
H27B H28A 3.4765 no .
H27B H28C 3.5820 no .
H27C H28A 2.3538 no .
H27C H28B 3.4608 no .
H27C H28C 2.9394 no .
H30A H31A 2.4669 no .
H30A H31B 3.5670 no .
H30A H31C 2.8865 no .
H30A H32B 2.5398 no .
H30A H32C 3.0046 no .
H30B H31A 3.0225 no .
H30B H31C 2.5058 no .
H30C H31A 3.5897 no .
H30C H31C 3.5967 no .
H30C H32B 2.9771 no .
H30C H32C 2.5138 no .
H31A H32A 3.0309 no .
H31A H32B 2.4882 no .
H31B H32A 2.6565 no .
H31B H32B 3.0259 no .
H31C H32B 3.5881 no .
Te1 H19C 3.4738 no 2_555
Te2 H18A 3.4611 no 2_545
Te3 H28C 3.3141 no 2_645
Te3 H32B 3.4173 no 2_655
N1 H22C 3.1825 no 1_556
N1 H24C 3.5533 no 1_556
N2 H23C 2.8061 no 1_556
C2 H22B 3.4081 no 2_555
C2 H23A 3.0837 no 2_555
C2 H31C 3.5609 no 2_555
C3 H7B 3.3737 no 2_656
C3 H11A 3.5752 no 2_656
C3 H11B 3.4192 no 2_656
C3 H14C 3.4452 no 2_556
C3 H22A 3.3931 no 1_556
C3 H22C 3.3420 no 1_556
C3 H24B 3.4125 no 1_556
C3 H24C 3.4392 no 1_556
C4 H23B 3.3763 no 2_655
C4 H24A 3.4990 no 2_655
C5 H23C 3.5616 no 1_556
C6 H11A 3.4890 no 2_646
C6 H15A 3.3529 no 2_546
C6 H15B 3.2504 no 2_546
C6 H23A 3.2460 no 1_556
C6 H23B 3.4800 no 1_556
C6 H23C 3.0689 no 1_556
C7 H3A 3.3230 no 2_646
C7 H24A 3.1475 no 2_645
C7 H24B 2.9769 no 2_645
C7 H24C 3.1410 no 2_645
C8 H20A 3.2213 no 2_545
C8 H20C 3.3909 no 2_545
C8 H22A 3.3542 no 2_545
C8 H22B 3.3748 no 2_545
C10 H15B 3.3858 no 1_655
C10 H16A 3.5005 no 1_655
C10 H31A 3.1154 no 2_655
C10 H31B 3.5635 no 2_655
C10 H32B 3.5022 no 2_655
C11 H3C 3.1947 no 2_646
C11 H24C 3.1244 no 1_556
C12 H14C 3.3367 no 1_655
C12 H16A 3.4538 no 1_655
C12 H27A 3.1799 no 2_645
C12 H27C 3.5283 no 2_645
C12 H28C 3.4536 no 2_645
C14 H3B 3.4937 no 2_546
C14 H3C 3.4424 no 2_546
C14 H12C 3.2984 no 1_455
C14 H27A 3.4402 no 2_545
C15 H6B 3.4135 no 2_556
C15 H6C 3.4684 no 2_556
C15 H10A 3.3158 no 1_455
C15 H22C 3.3116 no 1_556
C15 H31A 3.3222 no 2_555
C15 H31B 3.5842 no 2_555
C15 H31C 3.3002 no 2_555
C16 H12C 3.5222 no 1_455
C16 H27A 3.0615 no 2_545
C16 H31A 3.1276 no 2_555
C18 H30A 3.3743 no 2_555
C18 H30B 3.3344 no 2_555
C19 H26B 3.5061 no 2_545
C19 H26C 3.4913 no 2_545
C20 H8A 3.4487 no 2_555
C20 H8B 3.4538 no 2_555
C22 H2C 3.5836 no 2_545
C22 H3B 2.9967 no 1_554
C22 H6B 3.5860 no 2_555
C22 H6C 3.4772 no 2_555
C22 H8C 3.1596 no 2_555
C22 H14A 3.4949 no 1_554
C22 H15A 3.1189 no 1_554
C23 H2A 3.3998 no 2_545
C23 H4B 3.5715 no 2_645
C23 H6A 2.7967 no 1_554
C23 H6C 3.2478 no 1_554
C24 H3A 3.2201 no 1_554
C24 H3B 3.5604 no 1_554
C24 H7A 2.9045 no 2_655
C24 H7B 3.1559 no 2_655
C24 H7C 3.2116 no 2_655
C24 H11C 3.3785 no 1_554
C26 H19A 3.5278 no 2_555
C26 H19B 3.5424 no 2_555
C26 H32C 3.2575 no 2_655
C27 H12C 3.3003 no 2_655
C27 H14B 3.3093 no 2_555
C27 H16B 3.2565 no 2_555
C28 H12A 3.4483 no 2_655
C28 H30C 3.1740 no 2_655
C30 H18B 3.4075 no 2_545
C30 H18C 3.4704 no 2_545
C30 H28B 3.2440 no 2_645
C31 H10A 3.2781 no 2_645
C31 H10C 3.5899 no 2_645
C31 H15B 3.3524 no 2_545
C31 H15C 2.9889 no 2_545
C31 H16A 3.5950 no 2_545
C31 H16C 3.2645 no 2_545
C32 H10C 3.5150 no 2_645
C32 H26A 3.3146 no 2_645
H2A C23 3.3998 no 2_555
H2A H6C 3.1897 no 2_556
H2A H22B 3.3827 no 2_555
H2A H23A 2.4205 no 2_555
H2A H31C 3.4191 no 2_555
H2B H20B 2.9964 no 2_555
H2B H23A 3.4115 no 2_555
H2B H31C 2.8578 no 2_555
H2C C22 3.5836 no 2_555
H2C H6 3.3589 no 2_555
H2C H8A 3.0105 no 1_565
H2C H22B 2.6345 no 2_555
H2C H23A 3.0030 no 2_555
H3A C7 3.3230 no 2_656
H3A C24 3.2201 no 1_556
H3A H7B 2.4136 no 2_656
H3A H7C 3.5546 no 2_656
H3A H11B 3.1277 no 2_656
H3A H12B 3.4485 no 2_656
H3A H22A 3.4853 no 1_556
H3A H22C 3.3891 no 1_556
H3A H24B 2.7975 no 1_556
H3A H24C 2.7670 no 1_556
H3B C14 3.4936 no 2_556
H3B C22 2.9967 no 1_556
H3B C24 3.5604 no 1_556
H3B H6C 3.4085 no 2_556
H3B H14A 3.2892 no 2_556
H3B H14B 3.4294 no 2_556
H3B H14C 3.1851 no 2_556
H3B H22A 2.5141 no 1_556
H3B H22C 2.6366 no 1_556
H3B H24B 3.1399 no 1_556
H3B H24C 3.3052 no 1_556
H3C C11 3.1947 no 2_656
H3C C14 3.4424 no 2_556
H3C H11A 2.6803 no 2_656
H3C H11B 2.8307 no 2_656
H3C H12C 3.4184 no 2_656
H3C H14A 3.2220 no 2_556
H3C H14C 2.8537 no 2_556
H4A H23B 3.4696 no 2_655
H4A H24A 3.5791 no 2_655
H4A H32A 3.1639 no 2_655
H4B C23 3.5715 no 2_655
H4B H6A 3.1657 no 2_656
H4B H7B 3.2240 no 2_656
H4B H11B 3.3319 no 2_656
H4B H23B 2.7851 no 2_655
H4B H23C 3.5061 no 2_655
H4B H24A 3.5494 no 2_655
H4C H7A 3.0599 no 1_565
H4C H8A 3.4547 no 1_565
H4C H11A 3.5340 no 2_656
H4C H11B 3.2197 no 2_656
H4C H23B 3.3599 no 2_655
H4C H24A 2.8545 no 2_655
H4C H24C 3.5316 no 2_655
H6A C23 2.7967 no 1_556
H6A H4B 3.1657 no 2_646
H6A H10A 3.5585 no 2_646
H6A H11A 3.2933 no 2_646
H6A H15B 3.1013 no 2_546
H6A H23A 2.7776 no 1_556
H6A H23B 2.6391 no 1_556
H6A H23C 2.5014 no 1_556
H6B C15 3.4135 no 2_546
H6B C22 3.5860 no 2_545
H6B H11A 2.8201 no 2_646
H6B H15A 3.0228 no 2_546
H6B H15B 2.8949 no 2_546
H6B H22A 3.4872 no 2_545
H6B H22B 3.0522 no 2_545
H6C C15 3.4684 no 2_546
H6C C22 3.4772 no 2_545
H6C C23 3.2478 no 1_556
H6C H2A 3.1897 no 2_546
H6C H3B 3.4085 no 2_546
H6C H15A 2.9332 no 2_546
H6C H15B 3.2130 no 2_546
H6C H22A 3.0191 no 2_545
H6C H22B 3.3645 no 2_545
H6C H22C 3.4907 no 2_545
H6C H23A 2.8182 no 1_556
H6C H23B 3.5032 no 1_556
H6C H23C 2.9359 no 1_556
H6 H2C 3.3589 no 2_545
H6 H8A 3.4592 no 2_555
H6 H8C 3.2189 no 2_555
H7A C24 2.9045 no 2_645
H7A H4C 3.0599 no 1_545
H7A H11A 3.3516 no 2_646
H7A H11C 3.2794 no 2_646
H7A H24A 2.5850 no 2_645
H7A H24B 2.9035 no 2_645
H7A H24C 2.7361 no 2_645
H7B C3 3.3737 no 2_646
H7B C24 3.1559 no 2_645
H7B H3A 2.4136 no 2_646
H7B H4B 3.2240 no 2_646
H7B H11C 3.2042 no 2_646
H7B H24A 3.3185 no 2_645
H7B H24B 2.8066 no 2_645
H7B H24C 2.8408 no 2_645
H7C C24 3.2116 no 2_645
H7C H3A 3.5546 no 2_646
H7C H24A 3.0575 no 2_645
H7C H24B 2.7130 no 2_645
H7C H24C 3.3619 no 2_645
H7C H28A 3.0767 no 2_645
H8A C20 3.4487 no 2_545
H8A H2C 3.0105 no 1_545
H8A H4C 3.4547 no 1_545
H8A H6 3.4592 no 2_545
H8A H20A 2.8426 no 2_545
H8A H20C 3.2228 no 2_545
H8A H22A 3.4168 no 2_545
H8A H22B 2.9761 no 2_545
H8B C20 3.4538 no 2_545
H8B H20A 2.8441 no 2_545
H8B H20C 3.1770 no 2_545
H8B H27B 3.5522 no 2_545
H8C C22 3.1596 no 2_545
H8C H6 3.2189 no 2_545
H8C H20A 3.5015 no 2_545
H8C H20C 3.2017 no 2_545
H8C H22A 2.5305 no 2_545
H8C H22B 2.9154 no 2_545
H8C H27B 2.8291 no 2_545
H10A C15 3.3158 no 1_655
H10A C31 3.2781 no 2_655
H10A H6A 3.5585 no 2_656
H10A H14C 3.3085 no 1_655
H10A H15B 2.4114 no 1_655
H10A H16A 2.8289 no 1_655
H10A H31A 2.6022 no 2_655
H10A H31B 3.0790 no 2_655
H10B H31A 3.4538 no 2_655
H10B H31B 3.4746 no 2_655
H10B H32B 3.5824 no 2_655
H10C C31 3.5899 no 2_655
H10C C32 3.5150 no 2_655
H10C H16A 3.4149 no 1_655
H10C H31A 2.8535 no 2_655
H10C H31B 3.5737 no 2_655
H10C H32A 3.4942 no 2_655
H10C H32B 2.7557 no 2_655
H11A C3 3.5752 no 2_646
H11A C6 3.4890 no 2_656
H11A H3C 2.6803 no 2_646
H11A H4C 3.5340 no 2_646
H11A H6A 3.2933 no 2_656
H11A H6B 2.8201 no 2_656
H11A H7A 3.3516 no 2_656
H11A H14C 3.1250 no 1_655
H11A H15B 3.2370 no 1_655
H11A H24C 3.5586 no 1_556
H11B C3 3.4192 no 2_646
H11B H3A 3.1277 no 2_646
H11B H3C 2.8307 no 2_646
H11B H4B 3.3319 no 2_646
H11B H4C 3.2197 no 2_646
H11B H23C 3.0816 no 1_556
H11B H24C 3.0303 no 1_556
H11C C24 3.3785 no 1_556
H11C H7A 3.2794 no 2_656
H11C H7B 3.2042 no 2_656
H11C H23C 3.4841 no 1_556
H11C H24C 2.4170 no 1_556
H12A C28 3.4483 no 2_645
H12A H16A 3.4421 no 1_655
H12A H27A 3.0337 no 2_645
H12A H28A 3.3350 no 2_645
H12A H28C 2.7469 no 2_645
H12B H3A 3.4485 no 2_646
H12B H24B 3.5179 no 2_645
H12B H27A 3.4202 no 2_645
H12B H27C 3.3100 no 2_645
H12B H28A 3.3474 no 2_645
H12B H28C 3.5168 no 2_645
H12C C14 3.2984 no 1_655
H12C C16 3.5222 no 1_655
H12C C27 3.3003 no 2_645
H12C H3C 3.4184 no 2_646
H12C H14B 3.5869 no 1_655
H12C H14C 2.3795 no 1_655
H12C H16A 2.6928 no 1_655
H12C H27A 2.6152 no 2_645
H12C H27C 3.1100 no 2_645
H14A C22 3.4949 no 1_556
H14A H3B 3.2892 no 2_546
H14A H3C 3.2220 no 2_546
H14A H22B 3.1547 no 1_556
H14A H22C 2.9512 no 1_556
H14A H23A 3.4022 no 1_556
H14A H23C 3.3175 no 1_556
H14B C27 3.3093 no 2_545
H14B H3B 3.4294 no 2_546
H14B H12C 3.5869 no 1_455
H14B H22A 3.4576 no 2_545
H14B H27A 3.0404 no 2_545
H14B H27B 2.9293 no 2_545
H14B H27C 3.4291 no 2_545
H14C C3 3.4452 no 2_546
H14C C12 3.3367 no 1_455
H14C H3B 3.1851 no 2_546
H14C H3C 2.8537 no 2_546
H14C H10A 3.3085 no 1_455
H14C H11A 3.1250 no 1_455
H14C H12C 2.3795 no 1_455
H14C H27A 3.0926 no 2_545
H14C H27C 3.5884 no 2_545
H15A C6 3.3529 no 2_556
H15A C22 3.1189 no 1_556
H15A H6B 3.0228 no 2_556
H15A H6C 2.9332 no 2_556
H15A H22A 3.3821 no 1_556
H15A H22B 3.1910 no 1_556
H15A H22C 2.3699 no 1_556
H15B C6 3.2504 no 2_556
H15B C10 3.3858 no 1_455
H15B C31 3.3524 no 2_555
H15B H6A 3.1013 no 2_556
H15B H6B 2.8949 no 2_556
H15B H6C 3.2130 no 2_556
H15B H10A 2.4114 no 1_455
H15B H11A 3.2370 no 1_455
H15B H31A 2.9777 no 2_555
H15B H31B 3.1967 no 2_555
H15B H31C 3.3297 no 2_555
H15C C31 2.9889 no 2_555
H15C H23A 3.4269 no 2_555
H15C H31A 2.9273 no 2_555
H15C H31B 3.0526 no 2_555
H15C H31C 2.5040 no 2_555
H16A C10 3.5005 no 1_455
H16A C12 3.4538 no 1_455
H16A C31 3.5950 no 2_555
H16A H10A 2.8289 no 1_455
H16A H10C 3.4149 no 1_455
H16A H12A 3.4421 no 1_455
H16A H12C 2.6928 no 1_455
H16A H27A 2.6952 no 2_545
H16A H31A 2.7353 no 2_555
H16B C27 3.2565 no 2_545
H16B H26C 3.4808 no 2_545
H16B H27A 2.5947 no 2_545
H16B H27B 3.0454 no 2_545
H16C C31 3.2645 no 2_555
H16C H30A 3.4566 no 2_555
H16C H31A 2.7060 no 2_555
H16C H31C 2.9301 no 2_555
H18A Te2 3.4611 no 2_555
H18A H19B 3.5595 no 2_555
H18A H19C 3.2340 no 2_555
H18A H30B 3.1676 no 2_555
H18B C30 3.4075 no 2_555
H18B H30A 2.9766 no 2_555
H18B H30B 2.9710 no 2_555
H18C C30 3.4704 no 2_555
H18C H30A 3.0163 no 2_555
H18C H30B 3.3127 no 2_555
H18C H30C 3.5294 no 2_555
H19A C26 3.5278 no 2_545
H19A H26B 3.3809 no 2_545
H19A H26C 3.0249 no 2_545
H19B C26 3.5424 no 2_545
H19B H18A 3.5595 no 2_545
H19B H26B 3.0765 no 2_545
H19B H26C 3.1297 no 2_545
H19C Te1 3.4738 no 2_545
H19C H18A 3.2340 no 2_545
H19C H26B 3.4949 no 2_545
H20A C8 3.2213 no 2_555
H20A H8A 2.8426 no 2_555
H20A H8B 2.8441 no 2_555
H20A H8C 3.5015 no 2_555
H20B H2B 2.9964 no 2_545
H20C C8 3.3909 no 2_555
H20C H8A 3.2228 no 2_555
H20C H8B 3.1770 no 2_555
H20C H8C 3.2017 no 2_555
H22A C3 3.3931 no 1_554
H22A C8 3.3542 no 2_555
H22A H3A 3.4853 no 1_554
H22A H3B 2.5141 no 1_554
H22A H6B 3.4872 no 2_555
H22A H6C 3.0191 no 2_555
H22A H8A 3.4168 no 2_555
H22A H8C 2.5305 no 2_555
H22A H14B 3.4576 no 2_555
H22A H15A 3.3821 no 1_554
H22B C2 3.4081 no 2_545
H22B C8 3.3748 no 2_555
H22B H2A 3.3827 no 2_545
H22B H2C 2.6345 no 2_545
H22B H6B 3.0522 no 2_555
H22B H6C 3.3645 no 2_555
H22B H8A 2.9761 no 2_555
H22B H8C 2.9154 no 2_555
H22B H14A 3.1547 no 1_554
H22B H15A 3.1910 no 1_554
H22C N1 3.1825 no 1_554
H22C C3 3.3420 no 1_554
H22C C15 3.3116 no 1_554
H22C H3A 3.3891 no 1_554
H22C H3B 2.6366 no 1_554
H22C H6C 3.4907 no 2_555
H22C H14A 2.9512 no 1_554
H22C H15A 2.3699 no 1_554
H23A C2 3.0837 no 2_545
H23A C6 3.2460 no 1_554
H23A H2A 2.4205 no 2_545
H23A H2B 3.4115 no 2_545
H23A H2C 3.0030 no 2_545
H23A H6A 2.7776 no 1_554
H23A H6C 2.8182 no 1_554
H23A H14A 3.4022 no 1_554
H23A H15C 3.4269 no 2_545
H23B C4 3.3763 no 2_645
H23B C6 3.4800 no 1_554
H23B H4A 3.4696 no 2_645
H23B H4B 2.7851 no 2_645
H23B H4C 3.3599 no 2_645
H23B H6A 2.6391 no 1_554
H23B H6C 3.5032 no 1_554
H23C N2 2.8061 no 1_554
H23C C5 3.5616 no 1_554
H23C C6 3.0689 no 1_554
H23C H4B 3.5061 no 2_645
H23C H6A 2.5014 no 1_554
H23C H6C 2.9359 no 1_554
H23C H11B 3.0816 no 1_554
H23C H11C 3.4841 no 1_554
H23C H14A 3.3175 no 1_554
H24A C4 3.4990 no 2_645
H24A C7 3.1475 no 2_655
H24A H4A 3.5791 no 2_645
H24A H4B 3.5494 no 2_645
H24A H4C 2.8545 no 2_645
H24A H7A 2.5850 no 2_655
H24A H7B 3.3185 no 2_655
H24A H7C 3.0575 no 2_655
H24B C3 3.4125 no 1_554
H24B C7 2.9769 no 2_655
H24B H3A 2.7975 no 1_554
H24B H3B 3.1399 no 1_554
H24B H7A 2.9035 no 2_655
H24B H7B 2.8066 no 2_655
H24B H7C 2.7130 no 2_655
H24B H12B 3.5179 no 2_655
H24C N1 3.5533 no 1_554
H24C C3 3.4392 no 1_554
H24C C7 3.1410 no 2_655
H24C C11 3.1244 no 1_554
H24C H3A 2.7670 no 1_554
H24C H3B 3.3052 no 1_554
H24C H4C 3.5316 no 2_645
H24C H7A 2.7361 no 2_655
H24C H7B 2.8408 no 2_655
H24C H7C 3.3619 no 2_655
H24C H11A 3.5586 no 1_554
H24C H11B 3.0303 no 1_554
H24C H11C 2.4170 no 1_554
H26A C32 3.3146 no 2_655
H26A H32B 2.8972 no 2_655
H26A H32C 2.8460 no 2_655
H26B C19 3.5061 no 2_555
H26B H19A 3.3809 no 2_555
H26B H19B 3.0765 no 2_555
H26B H19C 3.4949 no 2_555
H26C C19 3.4913 no 2_555
H26C H16B 3.4808 no 2_555
H26C H19A 3.0249 no 2_555
H26C H19B 3.1297 no 2_555
H26C H32C 2.7986 no 2_655
H27A C12 3.1799 no 2_655
H27A C14 3.4402 no 2_555
H27A C16 3.0615 no 2_555
H27A H12A 3.0337 no 2_655
H27A H12B 3.4202 no 2_655
H27A H12C 2.6152 no 2_655
H27A H14B 3.0404 no 2_555
H27A H14C 3.0926 no 2_555
H27A H16A 2.6952 no 2_555
H27A H16B 2.5947 no 2_555
H27B H8B 3.5522 no 2_555
H27B H8C 2.8291 no 2_555
H27B H14B 2.9293 no 2_555
H27B H16B 3.0454 no 2_555
H27C C12 3.5283 no 2_655
H27C H12B 3.3100 no 2_655
H27C H12C 3.1100 no 2_655
H27C H14B 3.4291 no 2_555
H27C H14C 3.5884 no 2_555
H28A H7C 3.0767 no 2_655
H28A H12A 3.3350 no 2_655
H28A H12B 3.3474 no 2_655
H28B C30 3.2440 no 2_655
H28B H30A 2.8825 no 2_655
H28B H30C 2.7245 no 2_655
H28B H32B 3.4799 no 2_655
H28B H32C 3.3784 no 2_655
H28C Te3 3.3141 no 2_655
H28C C12 3.4536 no 2_655
H28C H12A 2.7469 no 2_655
H28C H12B 3.5168 no 2_655
H28C H30C 2.7507 no 2_655
H28C H32C 3.3092 no 2_655
H30A C18 3.3743 no 2_545
H30A H16C 3.4566 no 2_545
H30A H18B 2.9766 no 2_545
H30A H18C 3.0163 no 2_545
H30A H28B 2.8825 no 2_645
H30B C18 3.3344 no 2_545
H30B H18A 3.1676 no 2_545
H30B H18B 2.9710 no 2_545
H30B H18C 3.3127 no 2_545
H30C C28 3.1740 no 2_645
H30C H18C 3.5294 no 2_545
H30C H28B 2.7245 no 2_645
H30C H28C 2.7507 no 2_645
H31A C10 3.1154 no 2_645
H31A C15 3.3222 no 2_545
H31A C16 3.1276 no 2_545
H31A H10A 2.6022 no 2_645
H31A H10B 3.4538 no 2_645
H31A H10C 2.8535 no 2_645
H31A H15B 2.9777 no 2_545
H31A H15C 2.9273 no 2_545
H31A H16A 2.7353 no 2_545
H31A H16C 2.7060 no 2_545
H31B C10 3.5635 no 2_645
H31B C15 3.5842 no 2_545
H31B H10A 3.0790 no 2_645
H31B H10B 3.4746 no 2_645
H31B H10C 3.5737 no 2_645
H31B H15B 3.1967 no 2_545
H31B H15C 3.0526 no 2_545
H31C C2 3.5609 no 2_545
H31C C15 3.3002 no 2_545
H31C H2A 3.4191 no 2_545
H31C H2B 2.8578 no 2_545
H31C H15B 3.3297 no 2_545
H31C H15C 2.5040 no 2_545
H31C H16C 2.9301 no 2_545
H32A H4A 3.1639 no 2_645
H32A H10C 3.4942 no 2_645
H32B Te3 3.4173 no 2_645
H32B C10 3.5022 no 2_645
H32B H10B 3.5824 no 2_645
H32B H10C 2.7557 no 2_645
H32B H26A 2.8972 no 2_645
H32B H28B 3.4799 no 2_645
H32C C26 3.2575 no 2_645
H32C H26A 2.8460 no 2_645
H32C H26C 2.7986 no 2_645
H32C H28B 3.3784 no 2_645
H32C H28C 3.3092 no 2_645

loop_
_geom_torsion_atom_site_label_1
_geom_torsion_atom_site_label_2
_geom_torsion_atom_site_label_3
_geom_torsion_atom_site_label_4
_geom_torsion
_geom_torsion_publ_flag
In1 Te1 P1 P2 -16.25(12) no
In1 Te1 P1 N1 161.31(17) no
In1 Te1 P1 N3 27.73(14) no
In1 Te1 P1 N4 -61.90(16) no
P1 Te1 In1 Te2 29.26(8) no
P1 Te1 In1 Te3 -106.71(8) no
P1 Te1 In1 N5 165.17(8) no
In1 Te2 P2 P1 16.97(11) no
In1 Te2 P2 N2 -162.93(15) no
In1 Te2 P2 N3 -27.06(13) no
In1 Te2 P2 N4 60.30(15) no
P2 Te2 In1 Te1 -29.42(7) no
P2 Te2 In1 Te3 106.55(7) no
P2 Te2 In1 N5 -164.73(7) no
In1 Te3 P3 P4 -179.0(3) no
In1 Te3 P3 N5 0.1(2) no
In1 Te3 P3 N7 132.5(3) no
In1 Te3 P3 N8 -131.6(2) no
P3 Te3 In1 Te1 -111.00(15) no
P3 Te3 In1 Te2 112.30(15) no
P3 Te3 In1 N5 -0.11(15) no
Te1 In1 N5 P3 112.0(7) no
Te1 In1 N5 C17 -67.8(12) no
Te2 In1 N5 P3 -111.6(7) no
Te2 In1 N5 C17 68.6(12) no
Te3 In1 N5 P3 0.2(7) no
Te3 In1 N5 C17 -179.6(12) no
Te1 P1 P2 Te2 -0.5(2) no
Te1 P1 P2 N2 179.37(19) no
Te1 P1 P2 N3 89.34(18) no
Te1 P1 P2 N4 -92.59(16) no
Te1 P1 N1 C1 9.9(14) no
Te1 P1 N3 P2 -107.2(2) no
Te1 P1 N3 C9 94.0(4) no
Te1 P1 N4 P2 105.3(2) no
Te1 P1 N4 C13 -68.0(4) no
P2 P1 N1 C1 -173.0(9) no
N1 P1 P2 Te2 -177.7(5) no
N1 P1 P2 N2 2.2(6) no
N1 P1 P2 N3 -87.9(5) no
N1 P1 P2 N4 90.2(5) no
P2 P1 N3 P2 -0.00(11) no
P2 P1 N3 C9 -158.7(5) no
N3 P1 P2 Te2 -89.9(2) no
N3 P1 P2 N2 90.0(3) no
N3 P1 P2 N3 -0.00(16) no
N3 P1 P2 N4 178.1(3) no
P2 P1 N4 P2 0.00(11) no
P2 P1 N4 C13 -173.3(5) no
N4 P1 P2 Te2 92.1(2) no
N4 P1 P2 N2 -88.0(3) no
N4 P1 P2 N3 -178.1(3) no
N4 P1 P2 N4 0.00(18) no
N1 P1 N3 P2 119.3(6) no
N1 P1 N3 C9 -39.4(8) no
N3 P1 N1 C1 139.2(11) no
N1 P1 N4 P2 -118.4(5) no
N1 P1 N4 C13 68.3(6) no
N4 P1 N1 C1 -123.3(12) no
N3 P1 N4 P2 -1.3(2) no
N3 P1 N4 C13 -174.6(3) no
N4 P1 N3 P2 1.3(2) no
N4 P1 N3 C9 -157.4(5) no
Te2 P2 N2 C5 3.7(11) no
Te2 P2 N3 P1 106.9(2) no
Te2 P2 N3 C9 -92.5(3) no
Te2 P2 N4 P1 -105.0(2) no
Te2 P2 N4 C13 68.8(4) no
P1 P2 N2 C5 -176.2(6) no
P1 P2 N3 P1 -0.00(12) no
P1 P2 N3 C9 160.7(5) no
P1 P2 N4 P1 0.00(12) no
P1 P2 N4 C13 173.7(4) no
N2 P2 N3 P1 -120.9(6) no
N2 P2 N3 C9 39.7(8) no
N3 P2 N2 C5 -126.3(9) no
N2 P2 N4 P1 121.5(5) no
N2 P2 N4 C13 -64.8(6) no
N4 P2 N2 C5 135.7(9) no
N3 P2 N4 P1 1.29(19) no
N3 P2 N4 C13 175.0(3) no
N4 P2 N3 P1 -1.26(19) no
N4 P2 N3 C9 159.4(4) no
Te3 P3 P4 N6 -179.8(3) no
Te3 P3 P4 N7 -101.4(3) no
Te3 P3 P4 N8 97.4(2) no
Te3 P3 N5 In1 -0.2(9) no
Te3 P3 N5 C17 179.6(12) no
Te3 P3 N7 P4 100.9(4) no
Te3 P3 N7 C25 -45.5(9) no
Te3 P3 N8 P4 -103.3(4) no
Te3 P3 N8 C29 49.0(9) no
P4 P3 N5 In1 178.5(5) no
P4 P3 N5 C17 -2(2) no
N5 P3 P4 N6 1.7(13) no
N5 P3 P4 N7 80.1(12) no
N5 P3 P4 N8 -81.2(12) no
P4 P3 N7 P4 0.00(5) no
P4 P3 N7 C25 -146.4(10) no
N7 P3 P4 N6 -78.4(5) no
N7 P3 P4 N7 0.0(4) no
N7 P3 P4 N8 -161.3(4) no
P4 P3 N8 P4 -0.00(4) no
P4 P3 N8 C29 152.3(10) no
N8 P3 P4 N6 82.9(5) no
N8 P3 P4 N7 161.3(4) no
N8 P3 P4 N8 -0.0(4) no
N5 P3 N7 P4 -136.0(6) no
N5 P3 N7 C25 77.6(9) no
N7 P3 N5 In1 -129.8(6) no
N7 P3 N5 C17 49.9(17) no
N5 P3 N8 P4 135.3(6) no
N5 P3 N8 C29 -72.3(9) no
N8 P3 N5 In1 126.6(6) no
N8 P3 N5 C17 -53.7(17) no
N7 P3 N8 P4 12.8(4) no
N7 P3 N8 C29 165.1(8) no
N8 P3 N7 P4 -12.7(4) no
N8 P3 N7 C25 -159.1(8) no
P3 P4 N6 C21 177.8(9) no
P3 P4 N7 P3 0.00(5) no
P3 P4 N7 C25 150.2(9) no
P3 P4 N8 P3 -0.00(4) no
P3 P4 N8 C29 -153.7(9) no
N6 P4 N7 P3 116.8(6) no
N6 P4 N7 C25 -92.9(7) no
N7 P4 N6 C21 137.5(12) no
N6 P4 N8 P3 -114.1(6) no
N6 P4 N8 C29 92.2(8) no
N8 P4 N6 C21 -139.5(12) no
N7 P4 N8 P3 -12.0(4) no
N7 P4 N8 C29 -165.8(8) no
N8 P4 N7 P3 12.4(4) no
N8 P4 N7 C25 162.6(7) no
P1 N1 C1 C2 50.1(16) no
P1 N1 C1 C3 172.6(10) no
P1 N1 C1 C4 -75.4(13) no
P2 N2 C5 C6 -155.1(9) no
P2 N2 C5 C7 82.9(11) no
P2 N2 C5 C8 -35.4(13) no
P1 N3 C9 C10 -41.7(6) no
P1 N3 C9 C11 74.2(11) no
P1 N3 C9 C12 -160.1(5) no
P2 N3 C9 C10 164.8(4) no
P2 N3 C9 C11 -79.3(10) no
P2 N3 C9 C12 46.5(6) no
P1 N4 C13 C14 -148.8(7) no
P1 N4 C13 C15 -31.9(6) no
P1 N4 C13 C16 87.5(13) no
P2 N4 C13 C14 39.8(8) no
P2 N4 C13 C15 156.6(5) no
P2 N4 C13 C16 -83.9(13) no
In1 N5 C17 C18 56.6(16) no
In1 N5 C17 C19 -61.4(15) no
In1 N5 C17 C20 -171.1(9) no
P3 N5 C17 C18 -123.1(12) no
P3 N5 C17 C19 118.9(13) no
P3 N5 C17 C20 9(2) no
P4 N6 C21 C22 -150.5(11) no
P4 N6 C21 C23 92.7(13) no
P4 N6 C21 C24 -27(2) no
P3 N7 C25 C26 -34.9(12) no
P3 N7 C25 C27 -152.9(7) no
P3 N7 C25 C28 87.6(12) no
P4 N7 C25 C26 -173.9(5) no
P4 N7 C25 C27 68.0(10) no
P4 N7 C25 C28 -51.5(11) no
P3 N8 C29 C30 30.0(12) no
P3 N8 C29 C31 148.7(7) no
P3 N8 C29 C32 -91.3(11) no
P4 N8 C29 C30 174.6(5) no
P4 N8 C29 C31 -66.7(10) no
P4 N8 C29 C32 53.3(11) no
